data_2106901
loop_
_publ_author_name
'Dent Glasser, L.S.'
'Howie, R.A.'
'Smart, R.M.'

_publ_section_title
;
 The Structure of Lead 'Orthosilicate', (Pb O)2 Si O2
;
_journal_name_full 'Acta Crystallographica B (24,1968-38,1982)'
_journal_page_first 303
_journal_page_last 306
_journal_volume 37
_journal_year 1981
_chemical_formula_sum 'O4 Pb2 Si'
_chemical_name_systematic 'Pb2 (Si O3) O'
_space_group_IT_number 5
_symmetry_space_group_name_Hall 'A 2y'
_symmetry_space_group_name_H-M 'A 1 2 1'
_cell_angle_alpha 90
_cell_angle_beta 99.33
_cell_angle_gamma 90
_cell_formula_units_Z 16
_cell_length_a 19.43
_cell_length_b 7.64
_cell_length_c 12.24
_cell_volume 1792.932
_citation_journal_id_ASTM ACBCAR
_cod_data_source_file DentGlasser_ACBCAR_1981_1262.cif
_cod_data_source_block O4Pb2Si1
_cod_original_sg_symbol_Hall 'C 2y (z,y,-x)'
_cod_original_formula_sum 'O4 Pb2 Si1'
_cod_database_code 2106901

loop_
_symmetry_equiv_pos_as_xyz
x,y,z
-x,y,-z
x,y+1/2,z+1/2
-x,y+1/2,-z+1/2

loop_
_atom_site_label
_atom_site_type_symbol
_atom_site_fract_x
_atom_site_fract_y
_atom_site_fract_z
_atom_site_occupancy
_atom_site_U_iso_or_equiv
O18 O-2 0 0.264 0.5 1 0.0
O15 O-2 0.881 0.274 0.609 1 0.0
O16 O-2 0.905 0.997 0.501 1 0.0
O6 O-2 0.381 0.024 0.609 1 0.0
Pb7 Pb+2 0.7446 0.2524 0.124 1 0.0
O3 O-2 0.379 0.469 0.375 1 0.0
O12 O-2 0.879 0.719 0.375 1 0.0
O2 O-2 0.298 0.768 0.224 1 0.0
Pb4 Pb+2 0.2447 0.5065 0.1227 1 0.0
O9 O-2 0.5 0.014 0.5 1 0.0
Pb8 Pb+2 0.7447 0.7565 0.1227 1 0.0
O1 O-2 0.293 0.268 0.227 1 0.0
O13 O-2 0.876 0.275 0.378 1 0.0
Pb3 Pb+2 0.2446 0.0024 0.124 1 0.0
Pb5 Pb+2 0.5904 0.2435 0.2274 1 0.0
O11 O-2 0.798 0.018 0.224 1 0.0
Pb1 Pb+2 0.0904 -0.0065 0.2274 1 0.0
Si1 Si+4 0.415 0.53 0.501 1 0.0
Pb2 Pb+2 0.0904 0.5061 0.2672 1 0.0
O5 O-2 0.381 0.475 0.609 1 0.0
O17 O-2 0 0.737 0.5 1 0.0
O7 O-2 0.405 0.747 0.501 1 0.0
Pb6 Pb+2 0.5904 0.7561 0.2672 1 0.0
O10 O-2 0.793 0.518 0.227 1 0.0
Si3 Si+4 0.915 0.78 0.501 1 0.0
O8 O-2 0.5 0.487 0.5 1 0.0
Si4 Si+4 0.917 0.216 0.501 1 0.0
O14 O-2 0.881 0.725 0.609 1 0.0
Si2 Si+4 0.417 0.966 0.501 1 0.0
O4 O-2 0.376 0.025 0.378 1 0.0
